data_4101419
loop_
_publ_author_name
'Evans, William J'
'Champagne, Timothy M'
'Ziller, Joseph W'

_publ_section_title
;
 Organolutetium vinyl and tuck-over complexes via C-H bond activation.
;
_journal_issue 44
_journal_name_full 'Journal of the American Chemical Society'
_journal_page_first 14270
_journal_page_last 14271
_journal_paper_doi 10.1021/ja065788l
_journal_volume 128
_journal_year 2006
_chemical_formula_sum 'C30 H43 Lu'
_chemical_formula_weight 578.61
_chemical_name_systematic
; 
 ? 
;
_space_group_IT_number 2
_symmetry_cell_setting triclinic
_symmetry_space_group_name_Hall '-P 1'
_symmetry_space_group_name_H-M 'P -1'
_atom_sites_solution_hydrogens mixed
_atom_sites_solution_primary direct
_atom_sites_solution_secondary difmap
_audit_creation_method SHELXTL
_cell_angle_alpha 83.991(7)
_cell_angle_beta 89.722(7)
_cell_angle_gamma 73.047(7)
_cell_formula_units_Z 2
_cell_length_a 8.606(4)
_cell_length_b 9.714(4)
_cell_length_c 16.544(7)
_cell_measurement_temperature 173(2)
_cell_volume 1315.2(10)
_computing_cell_refinement 'Bruker SMART/SAINT'
_computing_data_collection 'Bruker SMART'
_computing_data_reduction 'Bruker SAINT'
_computing_molecular_graphics 'Bruker SHELXTL'
_computing_publication_material 'Bruker SHELXTL'
_computing_structure_refinement 'Bruker SHELXTL'
_computing_structure_solution 'Bruker SHELXTL'
_diffrn_ambient_temperature 173(2)
_diffrn_measured_fraction_theta_full 0.972
_diffrn_measured_fraction_theta_max 0.972
_diffrn_measurement_device_type 'CCD area detector'
_diffrn_measurement_method 'phi and omega scans'
_diffrn_radiation_monochromator graphite
_diffrn_radiation_source 'normal-focus sealed tube'
_diffrn_radiation_type MoK\a
_diffrn_radiation_wavelength 0.71073
_diffrn_reflns_av_R_equivalents 0.0193
_diffrn_reflns_av_sigmaI/netI 0.0188
_diffrn_reflns_limit_h_max 11
_diffrn_reflns_limit_h_min -11
_diffrn_reflns_limit_k_max 12
_diffrn_reflns_limit_k_min -12
_diffrn_reflns_limit_l_max 22
_diffrn_reflns_limit_l_min -22
_diffrn_reflns_number 16775
_diffrn_reflns_theta_full 28.37
_diffrn_reflns_theta_max 28.37
_diffrn_reflns_theta_min 1.24
_diffrn_standards_decay_% '< 1.0'
_diffrn_standards_interval_count 'initial 50 frames recollected'
_diffrn_standards_number '50 frames'
_exptl_absorpt_coefficient_mu 3.767
_exptl_absorpt_correction_T_max 0.5840
_exptl_absorpt_correction_T_min 0.3978
_exptl_absorpt_correction_type multi-scan
_exptl_absorpt_process_details 'Bruker SADABS'
_exptl_crystal_colour yellow
_exptl_crystal_density_diffrn 1.461
_exptl_crystal_density_meas ?
_exptl_crystal_density_method 'not measured'
_exptl_crystal_description polyhedra
_exptl_crystal_F_000 588
_exptl_crystal_size_max 0.30
_exptl_crystal_size_mid 0.25
_exptl_crystal_size_min 0.16
_refine_diff_density_max 1.252
_refine_diff_density_min -0.914
_refine_diff_density_rms 0.097
_refine_ls_extinction_method none
_refine_ls_goodness_of_fit_ref 1.085
_refine_ls_hydrogen_treatment constr
_refine_ls_matrix_type full
_refine_ls_number_parameters 296
_refine_ls_number_reflns 6404
_refine_ls_number_restraints 1
_refine_ls_restrained_S_all 1.085
_refine_ls_R_factor_all 0.0254
_refine_ls_R_factor_gt 0.0237
_refine_ls_shift/su_max 0.001
_refine_ls_shift/su_mean 0.000
_refine_ls_structure_factor_coef Fsqd
_refine_ls_weighting_details 'calc w=1/[\s^2^(Fo^2^)+(0.0239P)^2^+2.7997P] where P=(Fo^2^+2Fc^2^)/3'
_refine_ls_weighting_scheme calc
_refine_ls_wR_factor_gt 0.0581
_refine_ls_wR_factor_ref 0.0591
_reflns_number_gt 6099
_reflns_number_total 6404
_reflns_threshold_expression >2sigma(I)
_cod_data_source_file ja065788lsi20060821_051155.cif
_cod_data_source_block tmc35_[616533]
_cod_depositor_comments
;
The following automatic conversions were performed:
'_symmetry_cell_setting' value 'Triclinic' changed to 'triclinic'
according to '/home/saulius/struct/CIF-dictionaries/cif_core.dic'
dictionary named 'cif_core.dic' version 2.4.1 from 2010-06-29.

Automatic conversion script
Id: cif_fix_enum 1527 2010-12-29 10:47:43Z saulius 

The following automatic conversions were performed:

'_exptl_crystal_density_meas' value 'n/a' was changed to '?' - the
value is perceived as not measured.

Automatic conversion script
Id: cif_fix_values 3008 2015-01-20 13:52:24Z robertas 

The following automatic conversions were performed:

'_atom_sites_solution_hydrogens' value 'difmap & geom' was changed to
'mixed'.

Automatic conversion script
Id: cif_fix_values 6452 2018-10-05 10:23:21Z andrius 
;
_cod_original_sg_symbol_H-M P-1
_cod_database_code 4101419

loop_
_symmetry_equiv_pos_as_xyz
'x, y, z'
'-x, -y, -z'

loop_
_atom_site_label
_atom_site_type_symbol
_atom_site_fract_x
_atom_site_fract_y
_atom_site_fract_z
_atom_site_U_iso_or_equiv
_atom_site_adp_type
_atom_site_occupancy
_atom_site_symmetry_multiplicity
_atom_site_calc_flag
_atom_site_refinement_flags
Lu1 Lu 0.223802(13) 0.229676(12) 0.217727(7) 0.02139(4) Uani 1 1 d .
C1 C 0.4202(4) 0.0102(4) 0.3057(2) 0.0346(7) Uani 1 1 d .
C2 C 0.3520(4) -0.0505(3) 0.2458(2) 0.0351(7) Uani 1 1 d .
C3 C 0.1837(4) -0.0229(3) 0.26098(19) 0.0316(6) Uani 1 1 d .
C4 C 0.1494(4) 0.0564(3) 0.32950(18) 0.0269(6) Uani 1 1 d .
C5 C 0.2959(4) 0.0765(3) 0.35753(18) 0.0289(6) Uani 1 1 d .
C6 C 0.5996(5) -0.0110(6) 0.3178(3) 0.0618(13) Uani 1 1 d .
H6A H 0.6154 0.0625 0.3505 0.093 Uiso 1 1 calc R
H6B H 0.6491 -0.0019 0.2648 0.093 Uiso 1 1 calc R
H6C H 0.6508 -0.1076 0.3460 0.093 Uiso 1 1 calc R
C7 C 0.4467(6) -0.1496(4) 0.1868(3) 0.0589(12) Uani 1 1 d .
H7A H 0.5337 -0.1120 0.1643 0.088 Uiso 1 1 calc R
H7B H 0.3738 -0.1547 0.1426 0.088 Uiso 1 1 calc R
H7C H 0.4941 -0.2467 0.2152 0.088 Uiso 1 1 calc R
C8 C 0.0695(6) -0.0909(5) 0.2235(2) 0.0501(10) Uani 1 1 d .
H8A H 0.0775 -0.1848 0.2540 0.075 Uiso 1 1 calc R
H8B H 0.0986 -0.1047 0.1669 0.075 Uiso 1 1 calc R
H8C H -0.0421 -0.0274 0.2250 0.075 Uiso 1 1 calc R
C9 C -0.0129(5) 0.1027(4) 0.3697(2) 0.0425(8) Uani 1 1 d .
H9A H -0.0226 0.0248 0.4103 0.064 Uiso 1 1 calc R
H9B H -0.1005 0.1234 0.3285 0.064 Uiso 1 1 calc R
H9C H -0.0210 0.1899 0.3963 0.064 Uiso 1 1 calc R
C10 C 0.3167(5) 0.1398(4) 0.4345(2) 0.0424(8) Uani 1 1 d .
H10A H 0.3335 0.0647 0.4807 0.064 Uiso 1 1 calc R
H10B H 0.2191 0.2191 0.4426 0.064 Uiso 1 1 calc R
H10C H 0.4112 0.1769 0.4302 0.064 Uiso 1 1 calc R
C11 C 0.1745(5) 0.4364(4) 0.0984(2) 0.0410(8) Uani 1 1 d .
C12 C 0.2670(4) 0.3074(4) 0.06756(18) 0.0319(7) Uani 1 1 d .
C13 C 0.1667(4) 0.2150(4) 0.06662(19) 0.0323(6) Uani 1 1 d .
C14 C 0.0152(4) 0.2886(5) 0.0980(2) 0.0429(9) Uani 1 1 d .
C15 C 0.0214(5) 0.4224(5) 0.1170(2) 0.0479(10) Uani 1 1 d .
C16 C 0.2241(9) 0.5721(5) 0.1046(3) 0.0762(18) Uani 1 1 d .
H16A H 0.1532 0.6524 0.0688 0.114 Uiso 1 1 calc R
H16B H 0.3370 0.5559 0.0882 0.114 Uiso 1 1 calc R
H16C H 0.2140 0.5961 0.1609 0.114 Uiso 1 1 calc R
C17 C 0.4352(5) 0.2780(6) 0.0358(3) 0.0569(12) Uani 1 1 d .
H17A H 0.4975 0.1777 0.0536 0.085 Uiso 1 1 calc R
H17B H 0.4886 0.3439 0.0567 0.085 Uiso 1 1 calc R
H17C H 0.4298 0.2931 -0.0238 0.085 Uiso 1 1 calc R
C18 C 0.2047(7) 0.0804(5) 0.0239(2) 0.0607(13) Uani 1 1 d .
H18A H 0.1654 0.1059 -0.0328 0.091 Uiso 1 1 calc R
H18B H 0.1510 0.0129 0.0512 0.091 Uiso 1 1 calc R
H18C H 0.3224 0.0347 0.0255 0.091 Uiso 1 1 calc R
C19 C -0.1363(6) 0.2389(8) 0.1027(3) 0.085(2) Uani 1 1 d .
H19A H -0.1639 0.2229 0.1598 0.128 Uiso 1 1 calc R
H19B H -0.1163 0.1484 0.0778 0.128 Uiso 1 1 calc R
H19C H -0.2266 0.3132 0.0736 0.128 Uiso 1 1 calc R
C20 C -0.1193(8) 0.5438(7) 0.1436(3) 0.098(3) Uani 1 1 d .
H20A H -0.1702 0.6098 0.0959 0.148 Uiso 1 1 calc R
H20B H -0.0785 0.5971 0.1815 0.148 Uiso 1 1 calc R
H20C H -0.1997 0.5025 0.1706 0.148 Uiso 1 1 calc R
C21 C 0.2204(4) 0.4927(3) 0.33575(19) 0.0292(6) Uani 1 1 d .
C22 C 0.3933(4) 0.4595(4) 0.3163(2) 0.0382(7) Uani 1 1 d .
C23 C 0.4597(4) 0.5417(4) 0.3599(2) 0.0423(9) Uani 1 1 d .
C24 C 0.3319(6) 0.6287(4) 0.4070(2) 0.0474(10) Uani 1 1 d .
C25 C 0.1902(4) 0.6000(3) 0.39227(19) 0.0315(6) Uani 1 1 d .
C26 C 0.1222(6) 0.4196(5) 0.3052(3) 0.0535(11) Uani 1 1 d D
C27 C 0.4801(8) 0.3539(5) 0.2618(3) 0.0766(17) Uani 1 1 d .
H27A H 0.4704 0.2580 0.2813 0.115 Uiso 1 1 calc R
H27B H 0.5950 0.3503 0.2611 0.115 Uiso 1 1 calc R
H27C H 0.4325 0.3829 0.2067 0.115 Uiso 1 1 calc R
C28 C 0.6310(6) 0.5474(7) 0.3651(4) 0.086(2) Uani 1 1 d .
H28A H 0.6997 0.4769 0.3319 0.130 Uiso 1 1 calc R
H28B H 0.6704 0.5243 0.4218 0.130 Uiso 1 1 calc R
H28C H 0.6352 0.6448 0.3450 0.130 Uiso 1 1 calc R
C29 C 0.3567(8) 0.7332(5) 0.4634(3) 0.0739(18) Uani 1 1 d .
H29A H 0.2522 0.7830 0.4859 0.111 Uiso 1 1 calc R
H29B H 0.4016 0.8045 0.4332 0.111 Uiso 1 1 calc R
H29C H 0.4323 0.6800 0.5079 0.111 Uiso 1 1 calc R
C30 C 0.0232(6) 0.6645(5) 0.4249(3) 0.0640(14) Uani 1 1 d .
H30A H -0.0084 0.5897 0.4597 0.096 Uiso 1 1 calc R
H30B H -0.0555 0.7019 0.3794 0.096 Uiso 1 1 calc R
H30C H 0.0254 0.7436 0.4566 0.096 Uiso 1 1 calc R
H26A H 0.018(4) 0.464(7) 0.327(4) 0.100 Uiso 1 1 d D

loop_
_atom_site_aniso_label
_atom_site_aniso_U_11
_atom_site_aniso_U_22
_atom_site_aniso_U_33
_atom_site_aniso_U_23
_atom_site_aniso_U_13
_atom_site_aniso_U_12
Lu1 0.02169(6) 0.02309(6) 0.02115(6) -0.00651(4) 0.00057(4) -0.00787(4)
C1 0.0276(15) 0.0345(16) 0.0366(17) 0.0034(13) -0.0023(13) -0.0038(13)
C2 0.0446(18) 0.0236(14) 0.0318(16) -0.0031(12) 0.0072(14) -0.0018(13)
C3 0.0439(18) 0.0257(14) 0.0290(15) -0.0038(12) -0.0011(13) -0.0159(13)
C4 0.0314(15) 0.0275(14) 0.0252(14) -0.0038(11) 0.0017(11) -0.0135(12)
C5 0.0331(15) 0.0299(15) 0.0245(14) -0.0024(11) -0.0045(11) -0.0104(12)
C6 0.0283(18) 0.072(3) 0.071(3) 0.016(2) -0.0049(18) -0.0020(19)
C7 0.079(3) 0.037(2) 0.047(2) -0.0078(17) 0.019(2) 0.006(2)
C8 0.079(3) 0.050(2) 0.0373(19) -0.0082(16) -0.0025(19) -0.044(2)
C9 0.0396(18) 0.050(2) 0.0402(19) -0.0042(16) 0.0114(15) -0.0179(16)
C10 0.058(2) 0.048(2) 0.0264(16) -0.0045(14) -0.0099(15) -0.0236(18)
C11 0.069(2) 0.0336(17) 0.0220(15) -0.0019(12) 0.0038(15) -0.0180(17)
C12 0.0301(15) 0.0494(19) 0.0197(13) -0.0077(13) 0.0027(11) -0.0158(14)
C13 0.0368(16) 0.0381(17) 0.0233(14) -0.0067(12) -0.0055(12) -0.0118(13)
C14 0.0282(16) 0.072(3) 0.0263(16) 0.0077(16) -0.0053(12) -0.0158(16)
C15 0.048(2) 0.050(2) 0.0250(16) 0.0079(15) 0.0048(14) 0.0129(17)
C16 0.159(6) 0.044(2) 0.038(2) -0.0026(18) 0.011(3) -0.049(3)
C17 0.0354(19) 0.102(4) 0.038(2) -0.014(2) 0.0090(16) -0.025(2)
C18 0.110(4) 0.046(2) 0.0313(19) -0.0138(17) -0.010(2) -0.028(2)
C19 0.044(2) 0.166(6) 0.051(3) 0.031(3) -0.016(2) -0.054(3)
C20 0.090(4) 0.096(4) 0.048(3) 0.018(3) 0.016(3) 0.057(4)
C21 0.0331(15) 0.0278(14) 0.0286(15) -0.0009(11) -0.0045(12) -0.0125(12)
C22 0.0413(18) 0.0325(16) 0.0336(17) 0.0015(13) 0.0091(14) -0.0013(14)
C23 0.0359(17) 0.048(2) 0.047(2) 0.0176(16) -0.0154(15) -0.0266(16)
C24 0.087(3) 0.0353(18) 0.0296(17) 0.0059(14) -0.0185(18) -0.036(2)
C25 0.0455(18) 0.0251(14) 0.0239(14) -0.0035(11) 0.0003(12) -0.0099(13)
C26 0.077(3) 0.057(2) 0.038(2) 0.0089(18) -0.021(2) -0.042(2)
C27 0.117(5) 0.043(2) 0.058(3) -0.013(2) 0.024(3) -0.002(3)
C28 0.045(2) 0.113(5) 0.100(4) 0.059(4) -0.025(3) -0.045(3)
C29 0.145(5) 0.055(3) 0.043(2) 0.0042(19) -0.029(3) -0.065(3)
C30 0.078(3) 0.044(2) 0.053(3) -0.0004(19) 0.029(2) 0.007(2)

loop_
_atom_type_symbol
_atom_type_description
_atom_type_scat_dispersion_real
_atom_type_scat_dispersion_imag
_atom_type_scat_source
C C 0.0033 0.0016 'International Tables Vol C Tables 4.2.6.8 and 6.1.1.4'
H H 0.0000 0.0000 'International Tables Vol C Tables 4.2.6.8 and 6.1.1.4'
Lu Lu -0.4720 5.8584 'International Tables Vol C Tables 4.2.6.8 and 6.1.1.4'

loop_
_geom_angle_atom_site_label_1
_geom_angle_atom_site_label_2
_geom_angle_atom_site_label_3
_geom_angle
Cnt1 Lu1 C26 106.5
Cnt1 Lu1 C27 103.8
Cnt2 Lu1 C26 105.0
Cnt2 Lu1 C27 107.1
Cnt1 Lu1 Cnt2 142.0
C26 Lu1 C4 87.20(12)
C26 Lu1 C13 131.98(12)
C4 Lu1 C13 120.68(10)
C26 Lu1 C12 117.38(13)
C4 Lu1 C12 151.51(10)
C13 Lu1 C12 31.89(10)
C26 Lu1 C14 105.30(14)
C4 Lu1 C14 109.80(11)
C13 Lu1 C14 31.88(11)
C12 Lu1 C14 52.36(11)
C26 Lu1 C5 80.95(12)
C4 Lu1 C5 31.87(10)
C13 Lu1 C5 143.25(10)
C12 Lu1 C5 156.02(11)
C14 Lu1 C5 141.62(11)
C26 Lu1 C3 118.30(12)
C4 Lu1 C3 31.80(9)
C13 Lu1 C3 92.31(10)
C12 Lu1 C3 120.46(10)
C14 Lu1 C3 93.64(12)
C5 Lu1 C3 52.62(10)
C26 Lu1 C15 79.89(14)
C4 Lu1 C15 126.24(12)
C13 Lu1 C15 52.14(12)
C12 Lu1 C15 52.10(11)
C14 Lu1 C15 30.94(14)
C5 Lu1 C15 151.67(11)
C3 Lu1 C15 121.68(14)
C26 Lu1 C1 107.42(13)
C4 Lu1 C1 52.26(10)
C13 Lu1 C1 120.59(11)
C12 Lu1 C1 124.49(11)
C14 Lu1 C1 141.09(13)
C5 Lu1 C1 31.59(10)
C3 Lu1 C1 52.13(11)
C15 Lu1 C1 171.93(13)
C26 Lu1 C11 86.30(13)
C4 Lu1 C11 157.24(12)
C13 Lu1 C11 52.34(11)
C12 Lu1 C11 31.76(11)
C14 Lu1 C11 51.55(13)
C5 Lu1 C11 164.05(11)
C3 Lu1 C11 143.22(11)
C15 Lu1 C11 31.02(14)
C1 Lu1 C11 150.13(12)
C26 Lu1 C2 133.34(12)
C4 Lu1 C2 52.47(10)
C13 Lu1 C2 92.38(11)
C12 Lu1 C2 108.32(11)
C14 Lu1 C2 109.66(13)
C5 Lu1 C2 52.50(10)
C3 Lu1 C2 31.60(11)
C15 Lu1 C2 140.47(13)
C1 Lu1 C2 31.48(11)
C11 Lu1 C2 140.01(11)
C26 Lu1 C27 68.82(14)
C4 Lu1 C27 115.75(13)
C13 Lu1 C27 119.29(13)
C12 Lu1 C27 88.07(13)
C14 Lu1 C27 133.45(14)
C5 Lu1 C27 84.52(13)
C3 Lu1 C27 130.81(13)
C15 Lu1 C27 107.51(16)
C1 Lu1 C27 78.82(13)
C11 Lu1 C27 81.94(14)
C2 Lu1 C27 105.24(13)
C5 C1 C2 108.8(3)
C5 C1 C6 126.1(4)
C2 C1 C6 124.6(4)
C5 C1 Lu1 73.55(18)
C2 C1 Lu1 74.53(19)
C6 C1 Lu1 124.3(3)
C1 C2 C3 107.6(3)
C1 C2 C7 125.5(4)
C3 C2 C7 126.0(4)
C1 C2 Lu1 73.99(18)
C3 C2 Lu1 73.79(18)
C7 C2 Lu1 126.4(2)
C4 C3 C2 107.8(3)
C4 C3 C8 124.9(3)
C2 C3 C8 126.2(3)
C4 C3 Lu1 73.00(17)
C2 C3 Lu1 74.61(18)
C8 C3 Lu1 127.7(2)
C5 C4 C3 108.4(3)
C5 C4 C9 125.5(3)
C3 C4 C9 125.9(3)
C5 C4 Lu1 74.64(17)
C3 C4 Lu1 75.19(18)
C9 C4 Lu1 119.7(2)
C1 C5 C4 107.4(3)
C1 C5 C10 126.8(3)
C4 C5 C10 125.4(3)
C1 C5 Lu1 74.87(18)
C4 C5 Lu1 73.48(17)
C10 C5 Lu1 123.2(2)
C15 C11 C12 108.1(3)
C15 C11 C16 124.4(4)
C12 C11 C16 127.3(4)
C15 C11 Lu1 74.5(2)
C12 C11 Lu1 72.98(19)
C16 C11 Lu1 122.1(3)
C13 C12 C11 107.5(3)
C13 C12 C17 125.9(3)
C11 C12 C17 126.5(4)
C13 C12 Lu1 74.03(18)
C11 C12 Lu1 75.26(18)
C17 C12 Lu1 120.1(2)
C12 C13 C14 107.0(3)
C12 C13 C18 124.9(4)
C14 C13 C18 127.0(4)
C12 C13 Lu1 74.08(17)
C14 C13 Lu1 74.28(19)
C18 C13 Lu1 126.7(2)
C15 C14 C13 108.8(3)
C15 C14 C19 124.3(4)
C13 C14 C19 126.7(5)
C15 C14 Lu1 75.5(2)
C13 C14 Lu1 73.84(18)
C19 C14 Lu1 121.8(3)
C14 C15 C11 108.6(3)
C14 C15 C20 126.8(5)
C11 C15 C20 124.2(5)
C14 C15 Lu1 73.6(2)
C11 C15 Lu1 74.5(2)
C20 C15 Lu1 123.8(3)
C26 C21 C25 131.8(4)
C26 C21 C22 121.4(4)
C25 C21 C22 106.7(3)
C23 C22 C21 107.6(3)
C23 C22 C27 126.3(4)
C21 C22 C27 126.1(4)
C22 C23 C24 108.1(3)
C22 C23 C28 130.1(5)
C24 C23 C28 121.8(4)
C25 C24 C23 109.5(3)
C25 C24 C29 126.2(5)
C23 C24 C29 124.3(4)
C24 C25 C21 108.2(3)
C24 C25 C30 129.6(4)
C21 C25 C30 122.2(3)
C21 C26 Lu1 122.3(3)
C22 C27 Lu1 101.3(4)

loop_
_geom_bond_atom_site_label_1
_geom_bond_atom_site_label_2
_geom_bond_distance
Lu1 Cnt1 2.300
Lu1 Cnt2 2.297
Lu1 C26 2.422(5)
Lu1 C4 2.574(3)
Lu1 C13 2.577(3)
Lu1 C12 2.577(3)
Lu1 C14 2.582(3)
Lu1 C5 2.589(3)
Lu1 C3 2.602(3)
Lu1 C15 2.606(4)
Lu1 C1 2.606(3)
Lu1 C11 2.607(3)
Lu1 C2 2.613(3)
Lu1 C27 2.933(7)
C1 C5 1.414(5)
C1 C2 1.416(5)
C1 C6 1.508(5)
C2 C3 1.420(5)
C2 C7 1.508(5)
C3 C4 1.419(4)
C3 C8 1.503(5)
C4 C5 1.418(4)
C4 C9 1.511(5)
C5 C10 1.504(4)
C11 C15 1.394(6)
C11 C12 1.418(5)
C11 C16 1.512(6)
C12 C13 1.416(5)
C12 C17 1.496(5)
C13 C14 1.417(5)
C13 C18 1.503(5)
C14 C15 1.384(6)
C14 C19 1.516(6)
C15 C20 1.524(6)
C21 C26 1.380(5)
C21 C25 1.439(4)
C21 C22 1.470(5)
C22 C23 1.369(5)
C22 C27 1.471(6)
C23 C24 1.456(6)
C23 C28 1.494(5)
C24 C25 1.356(5)
C24 C29 1.508(5)
C25 C30 1.512(6)
